data_1545036
loop_
_publ_author_name
'Seethalakshmi, P.'
'Palanivel, C.'

_publ_section_title
;
 1-Allyl-3'-phenyl-6'<i>H</i>-spiro[indoline-3,4'-isoxazolo[4',5':5,6]pyrido[2,3-<i>d</i>]pyrimidine]-2,5',7'(8'<i>H</i>,9'<i>H</i>)-trione
 dimethyl sulfoxide monosolvate
;
_journal_coeditor_code SU4090
_journal_issue 1
_journal_name_full IUCrData
_journal_page_first x162044
_journal_paper_doi 10.1107/S2414314616020447
_journal_volume 2
_journal_year 2017
_chemical_formula_iupac 'C24 H17 N5 O4, C2 H6 O S'
_chemical_formula_moiety 'C24 H17 N5 O4, C2 H6 O S'
_chemical_formula_sum 'C26 H23 N5 O5 S'
_chemical_formula_weight 517.55
_chemical_name_systematic
;1-Allyl-3'-phenyl-6'<i>H</i>-spiro[indoline-3,4'-isoxazolo[4',5':5,6]pyrido[2,3-<i>d</i>]pyrimidine]-2,5',7'(8'<i>H</i>,9'<i>H</i>)-trione
dimethyl sulfoxide monosolvate
;
_space_group_crystal_system monoclinic
_space_group_IT_number 14
_space_group_name_Hall '-P 2yn'
_space_group_name_H-M_alt 'P 1 21/n 1'
_symmetry_space_group_name_Hall '-P 2yn'
_symmetry_space_group_name_H-M 'P 1 21/n 1'
_atom_sites_solution_hydrogens geom
_atom_sites_solution_primary direct
_atom_sites_solution_secondary difmap
_audit_creation_method SHELXL-2014/7
_cell_angle_alpha 90
_cell_angle_beta 100.6930(10)
_cell_angle_gamma 90
_cell_formula_units_Z 4
_cell_length_a 13.2381(3)
_cell_length_b 9.9265(2)
_cell_length_c 19.0348(4)
_cell_measurement_reflns_used 6183
_cell_measurement_temperature 293(2)
_cell_measurement_theta_max 28.50
_cell_measurement_theta_min 1.733
_cell_volume 2457.89(9)
_computing_cell_refinement
;
SAINT (Bruker, 2008)
;
_computing_data_collection
;
APEX2 (Bruker, 2008)
;
_computing_data_reduction
;
SAINT (Bruker, 2008)
;
_computing_molecular_graphics
;
ORTEP-3 for Windows (Farrugia, 2012) and PLATON (Spek, 2009)
;
_computing_publication_material
;
SHELXL2014 (Sheldrick, 2015) and PLATON (Spek, 2009)
;
_computing_structure_refinement
;
SHELXL2014 (Sheldrick, 2015)
;
_computing_structure_solution
;
SHELXS2014 (Sheldrick, 2008)
;
_diffrn_ambient_temperature 293(2)
_diffrn_measured_fraction_theta_full 1.000
_diffrn_measured_fraction_theta_max 0.993
_diffrn_measurement_device_type 'Bruker SMART APEXII area-detector'
_diffrn_measurement_method '\w and \f scans'
_diffrn_radiation_monochromator graphite
_diffrn_radiation_source 'fine-focus sealed tube'
_diffrn_radiation_type MoK\a
_diffrn_radiation_wavelength 0.71073
_diffrn_reflns_av_R_equivalents 0.0241
_diffrn_reflns_limit_h_max 17
_diffrn_reflns_limit_h_min -17
_diffrn_reflns_limit_k_max 13
_diffrn_reflns_limit_k_min -13
_diffrn_reflns_limit_l_max 25
_diffrn_reflns_limit_l_min -24
_diffrn_reflns_number 22793
_diffrn_reflns_theta_full 25.242
_diffrn_reflns_theta_max 28.496
_diffrn_reflns_theta_min 1.733
_exptl_absorpt_coefficient_mu 0.180
_exptl_absorpt_correction_T_max 0.746
_exptl_absorpt_correction_T_min 0.625
_exptl_absorpt_correction_type multi-scan
_exptl_absorpt_process_details
;
(SADABS; Bruker, 2008)
;
_exptl_crystal_colour colourless
_exptl_crystal_density_diffrn 1.399
_exptl_crystal_description block
_exptl_crystal_F_000 1080
_exptl_crystal_size_max 0.2
_exptl_crystal_size_mid 0.17
_exptl_crystal_size_min 0.16
_refine_diff_density_max 0.463
_refine_diff_density_min -0.515
_refine_ls_extinction_method none
_refine_ls_goodness_of_fit_ref 0.993
_refine_ls_hydrogen_treatment constr
_refine_ls_matrix_type full
_refine_ls_number_parameters 336
_refine_ls_number_reflns 6183
_refine_ls_number_restraints 0
_refine_ls_restrained_S_all 0.993
_refine_ls_R_factor_all 0.0602
_refine_ls_R_factor_gt 0.0484
_refine_ls_shift/su_max 0.000
_refine_ls_shift/su_mean 0.000
_refine_ls_structure_factor_coef Fsqd
_refine_ls_weighting_details 'w=1/[\s^2^(Fo^2^)+(0.0787P)^2^+1.1801P] where P=(Fo^2^+2Fc^2^)/3'
_refine_ls_weighting_scheme calc
_refine_ls_wR_factor_gt 0.1317
_refine_ls_wR_factor_ref 0.1431
_reflns_number_gt 4931
_reflns_number_total 6183
_reflns_threshold_expression 'I > 2\s(I)'
_cod_data_source_file su4090sup1.cif
_cod_data_source_block I
_cod_database_code 1545036
_shelx_space_group_comment
;
The symmetry employed for this shelxl refinement is uniquely defined
by the following loop, which should always be used as a source of
symmetry information in preference to the above space-group names.
They are only intended as comments.
;

loop_
_space_group_symop_operation_xyz
'x, y, z'
'-x+1/2, y+1/2, -z+1/2'
'-x, -y, -z'
'x-1/2, -y-1/2, z-1/2'

loop_
_atom_site_type_symbol
_atom_site_label
_atom_site_fract_x
_atom_site_fract_y
_atom_site_fract_z
_atom_site_U_iso_or_equiv
_atom_site_adp_type
_atom_site_calc_flag
_atom_site_occupancy
C C25 0.3362(2) 0.3045(3) 0.20062(16) 0.0773(8) Uani d 1
H H25A 0.3697 0.3120 0.1602 0.116 Uiso calc 1
H H25B 0.3203 0.2117 0.2077 0.116 Uiso calc 1
H H25C 0.3810 0.3381 0.2425 0.116 Uiso calc 1
C C26 0.1865(2) 0.3806(3) 0.26996(16) 0.0801(8) Uani d 1
H H26A 0.2416 0.4121 0.3063 0.120 Uiso calc 1
H H26B 0.1737 0.2872 0.2779 0.120 Uiso calc 1
H H26C 0.1255 0.4319 0.2717 0.120 Uiso calc 1
O O5 0.25162(13) 0.54474(15) 0.18055(8) 0.0582(4) Uani d 1
S S1 0.22081(5) 0.40028(6) 0.18485(3) 0.05503(16) Uani d 1
C C1 0.19635(14) 1.24982(19) -0.19265(10) 0.0416(4) Uani d 1
H H1 0.1742 1.1619 -0.2031 0.050 Uiso calc 1
C C2 0.13102(16) 1.3570(2) -0.21489(12) 0.0541(5) Uani d 1
H H2 0.0652 1.3410 -0.2405 0.065 Uiso calc 1
C C3 0.16352(19) 1.4871(2) -0.19911(13) 0.0605(6) Uani d 1
H H3 0.1193 1.5587 -0.2138 0.073 Uiso calc 1
C C4 0.2602(2) 1.5114(2) -0.16207(14) 0.0619(6) Uani d 1
H H4 0.2815 1.5996 -0.1515 0.074 Uiso calc 1
C C5 0.32702(17) 1.40555(18) -0.14015(11) 0.0484(5) Uani d 1
H H5 0.3933 1.4226 -0.1157 0.058 Uiso calc 1
C C6 0.29440(13) 1.27389(16) -0.15493(8) 0.0339(3) Uani d 1
C C7 0.36787(12) 1.16141(15) -0.13492(8) 0.0295(3) Uani d 1
C C8 0.44759(11) 0.97633(15) -0.09886(8) 0.0263(3) Uani d 1
C C9 0.41376(10) 0.79624(14) -0.03097(7) 0.0247(3) Uani d 1
C C10 0.39271(12) 0.60233(15) 0.04044(8) 0.0313(3) Uani d 1
C C11 0.27034(11) 0.78910(16) 0.02992(8) 0.0304(3) Uani d 1
C C12 0.32515(10) 0.85463(14) -0.01953(8) 0.0251(3) Uani d 1
C C13 0.27903(10) 0.98222(14) -0.05754(7) 0.0239(3) Uani d 1
C C14 0.35792(11) 1.03975(14) -0.09694(8) 0.0253(3) Uani d 1
C C15 0.17513(11) 0.95515(14) -0.10448(8) 0.0252(3) Uani d 1
C C16 0.14866(13) 0.87217(16) -0.16264(9) 0.0338(3) Uani d 1
H H16 0.1982 0.8205 -0.1789 0.041 Uiso calc 1
C C17 0.04632(14) 0.86675(19) -0.19675(10) 0.0428(4) Uani d 1
H H17 0.0270 0.8112 -0.2363 0.051 Uiso calc 1
C C18 -0.02682(13) 0.9440(2) -0.17197(10) 0.0435(4) Uani d 1
H H18 -0.0952 0.9376 -0.1947 0.052 Uiso calc 1
C C19 -0.00087(12) 1.03074(18) -0.11404(10) 0.0375(4) Uani d 1
H H19 -0.0500 1.0837 -0.0981 0.045 Uiso calc 1
C C20 0.10113(11) 1.03445(15) -0.08129(8) 0.0274(3) Uani d 1
C C21 0.24980(11) 1.08978(15) -0.00520(8) 0.0265(3) Uani d 1
C C22 0.09541(13) 1.22087(18) 0.00906(9) 0.0382(4) Uani d 1
H H22A 0.1311 1.2371 0.0576 0.046 Uiso calc 1
H H22B 0.0259 1.1924 0.0110 0.046 Uiso calc 1
C C23 0.0922(2) 1.3473(2) -0.03306(16) 0.0697(7) Uani d 1
H H23 0.1544 1.3893 -0.0350 0.084 Uiso calc 1
C C24 0.0094(4) 1.4031(4) -0.0671(2) 0.1144(15) Uani d 1
H H24A -0.0543 1.3640 -0.0663 0.137 Uiso calc 1
H H24B 0.0133 1.4825 -0.0924 0.137 Uiso calc 1
N N1 0.45659(11) 1.16924(14) -0.15619(8) 0.0363(3) Uani d 1
N N2 0.47848(9) 0.85237(13) -0.07198(7) 0.0290(3) Uani d 1
H H2A 0.5332 0.8130 -0.0799 0.035 Uiso calc 1
N N3 0.44539(10) 0.67292(13) -0.00266(7) 0.0297(3) Uani d 1
H H3A 0.5008 0.6386 -0.0125 0.036 Uiso calc 1
N N4 0.31052(10) 0.66641(14) 0.05790(7) 0.0338(3) Uani d 1
H H4A 0.2805 0.6281 0.0890 0.041 Uiso calc 1
N N5 0.14801(9) 1.11418(13) -0.02309(7) 0.0287(3) Uani d 1
O O1 0.50932(8) 1.04704(11) -0.13302(6) 0.0336(3) Uani d 1
O O2 0.41907(10) 0.48822(12) 0.06147(7) 0.0432(3) Uani d 1
O O3 0.19414(10) 0.83580(14) 0.04842(7) 0.0461(3) Uani d 1
O O4 0.30914(8) 1.14745(12) 0.04212(6) 0.0366(3) Uani d 1

loop_
_atom_site_aniso_label
_atom_site_aniso_U_11
_atom_site_aniso_U_22
_atom_site_aniso_U_33
_atom_site_aniso_U_12
_atom_site_aniso_U_13
_atom_site_aniso_U_23
C25 0.109(2) 0.0547(14) 0.0711(16) 0.0167(14) 0.0239(15) -0.0052(12)
C26 0.097(2) 0.0754(17) 0.0801(18) -0.0189(15) 0.0486(16) 0.0116(14)
O5 0.0783(10) 0.0463(8) 0.0560(9) 0.0017(7) 0.0277(8) 0.0116(7)
S1 0.0697(4) 0.0498(3) 0.0427(3) -0.0102(2) 0.0032(2) -0.0009(2)
C1 0.0425(9) 0.0396(9) 0.0430(9) 0.0061(7) 0.0086(7) 0.0101(7)
C2 0.0458(11) 0.0600(13) 0.0553(12) 0.0156(9) 0.0057(9) 0.0193(10)
C3 0.0697(14) 0.0474(12) 0.0646(14) 0.0281(11) 0.0131(11) 0.0207(10)
C4 0.0783(16) 0.0326(10) 0.0723(15) 0.0155(10) 0.0077(12) 0.0102(9)
C5 0.0567(11) 0.0323(9) 0.0535(11) 0.0065(8) 0.0031(9) 0.0061(8)
C6 0.0408(8) 0.0297(7) 0.0326(7) 0.0080(6) 0.0106(6) 0.0086(6)
C7 0.0330(7) 0.0275(7) 0.0288(7) 0.0031(6) 0.0077(6) 0.0034(6)
C8 0.0256(6) 0.0284(7) 0.0267(7) 0.0013(5) 0.0098(5) 0.0025(5)
C9 0.0244(6) 0.0246(6) 0.0263(6) 0.0057(5) 0.0080(5) 0.0023(5)
C10 0.0334(7) 0.0287(7) 0.0345(7) 0.0091(6) 0.0130(6) 0.0057(6)
C11 0.0291(7) 0.0301(7) 0.0350(7) 0.0099(6) 0.0138(6) 0.0066(6)
C12 0.0238(6) 0.0250(7) 0.0282(7) 0.0072(5) 0.0093(5) 0.0034(5)
C13 0.0227(6) 0.0232(6) 0.0271(6) 0.0066(5) 0.0079(5) 0.0012(5)
C14 0.0246(6) 0.0250(6) 0.0273(6) 0.0044(5) 0.0072(5) 0.0017(5)
C15 0.0245(6) 0.0237(6) 0.0281(7) 0.0046(5) 0.0070(5) 0.0019(5)
C16 0.0360(8) 0.0302(7) 0.0364(8) 0.0067(6) 0.0097(6) -0.0050(6)
C17 0.0430(9) 0.0414(9) 0.0416(9) 0.0012(7) 0.0011(7) -0.0134(7)
C18 0.0282(8) 0.0488(10) 0.0499(10) 0.0040(7) -0.0025(7) -0.0090(8)
C19 0.0255(7) 0.0423(9) 0.0442(9) 0.0095(6) 0.0050(6) -0.0057(7)
C20 0.0257(7) 0.0269(7) 0.0300(7) 0.0055(5) 0.0062(5) -0.0014(5)
C21 0.0252(7) 0.0270(7) 0.0283(7) 0.0056(5) 0.0078(5) 0.0007(5)
C22 0.0344(8) 0.0400(9) 0.0411(9) 0.0130(7) 0.0097(7) -0.0122(7)
C23 0.0858(17) 0.0399(11) 0.0924(18) 0.0233(11) 0.0403(15) -0.0006(11)
C24 0.162(4) 0.089(2) 0.104(3) 0.074(2) 0.054(2) 0.0295(19)
N1 0.0377(7) 0.0332(7) 0.0402(7) 0.0045(6) 0.0130(6) 0.0106(6)
N2 0.0237(6) 0.0305(6) 0.0363(7) 0.0098(5) 0.0149(5) 0.0062(5)
N3 0.0275(6) 0.0278(6) 0.0373(7) 0.0118(5) 0.0150(5) 0.0073(5)
N4 0.0348(7) 0.0313(7) 0.0406(7) 0.0110(5) 0.0210(6) 0.0117(6)
N5 0.0243(6) 0.0300(6) 0.0321(6) 0.0091(5) 0.0061(5) -0.0056(5)
O1 0.0296(5) 0.0353(6) 0.0393(6) 0.0044(4) 0.0148(5) 0.0107(5)
O2 0.0505(7) 0.0316(6) 0.0543(8) 0.0182(5) 0.0275(6) 0.0157(5)
O3 0.0425(7) 0.0466(7) 0.0584(8) 0.0215(6) 0.0330(6) 0.0186(6)
O4 0.0273(5) 0.0441(7) 0.0376(6) 0.0044(5) 0.0040(4) -0.0118(5)

loop_
_atom_type_symbol
_atom_type_description
_atom_type_scat_dispersion_real
_atom_type_scat_dispersion_imag
_atom_type_scat_source
C C 0.0033 0.0016 'International Tables Vol C Tables 4.2.6.8 and 6.1.1.4'
H H 0.0000 0.0000 'International Tables Vol C Tables 4.2.6.8 and 6.1.1.4'
N N 0.0061 0.0033 'International Tables Vol C Tables 4.2.6.8 and 6.1.1.4'
O O 0.0106 0.0060 'International Tables Vol C Tables 4.2.6.8 and 6.1.1.4'
S S 0.1246 0.1234 'International Tables Vol C Tables 4.2.6.8 and 6.1.1.4'

loop_
_geom_angle_atom_site_label_1
_geom_angle_atom_site_label_2
_geom_angle_atom_site_label_3
_geom_angle
S1 C25 H25A 109.5
S1 C25 H25B 109.5
H25A C25 H25B 109.5
S1 C25 H25C 109.5
H25A C25 H25C 109.5
H25B C25 H25C 109.5
S1 C26 H26A 109.5
S1 C26 H26B 109.5
H26A C26 H26B 109.5
S1 C26 H26C 109.5
H26A C26 H26C 109.5
H26B C26 H26C 109.5
O5 S1 C26 105.90(12)
O5 S1 C25 106.69(12)
C26 S1 C25 98.34(15)
C6 C1 C2 119.87(19)
C6 C1 H1 120.1
C2 C1 H1 120.1
C3 C2 C1 120.1(2)
C3 C2 H2 120.0
C1 C2 H2 120.0
C4 C3 C2 120.31(19)
C4 C3 H3 119.8
C2 C3 H3 119.8
C3 C4 C5 120.4(2)
C3 C4 H4 119.8
C5 C4 H4 119.8
C4 C5 C6 119.7(2)
C4 C5 H5 120.2
C6 C5 H5 120.2
C1 C6 C5 119.64(16)
C1 C6 C7 120.73(15)
C5 C6 C7 119.47(16)
N1 C7 C14 112.23(13)
N1 C7 C6 117.22(14)
C14 C7 C6 130.52(14)
O1 C8 C14 112.89(13)
O1 C8 N2 119.25(12)
C14 C8 N2 127.84(13)
C12 C9 N3 121.76(13)
C12 C9 N2 124.23(13)
N3 C9 N2 114.00(12)
O2 C10 N4 123.02(14)
O2 C10 N3 121.51(14)
N4 C10 N3 115.47(13)
O3 C11 N4 119.92(14)
O3 C11 C12 123.97(14)
N4 C11 C12 116.10(12)
C9 C12 C11 117.65(13)
C9 C12 C13 123.87(12)
C11 C12 C13 118.46(11)
C14 C13 C15 114.20(12)
C14 C13 C12 107.27(11)
C15 C13 C12 111.75(12)
C14 C13 C21 109.64(12)
C15 C13 C21 101.08(10)
C12 C13 C21 112.96(11)
C8 C14 C7 102.52(12)
C8 C14 C13 122.07(13)
C7 C14 C13 135.32(13)
C16 C15 C20 120.42(14)
C16 C15 C13 130.44(13)
C20 C15 C13 109.12(12)
C15 C16 C17 118.74(14)
C15 C16 H16 120.6
C17 C16 H16 120.6
C18 C17 C16 120.12(16)
C18 C17 H17 119.9
C16 C17 H17 119.9
C17 C18 C19 121.84(16)
C17 C18 H18 119.1
C19 C18 H18 119.1
C20 C19 C18 116.87(14)
C20 C19 H19 121.6
C18 C19 H19 121.6
C19 C20 C15 121.99(14)
C19 C20 N5 128.48(13)
C15 C20 N5 109.52(12)
O4 C21 N5 125.26(13)
O4 C21 C13 126.19(12)
N5 C21 C13 108.47(12)
N5 C22 C23 110.75(15)
N5 C22 H22A 109.5
C23 C22 H22A 109.5
N5 C22 H22B 109.5
C23 C22 H22B 109.5
H22A C22 H22B 108.1
C24 C23 C22 124.8(3)
C24 C23 H23 117.6
C22 C23 H23 117.6
C23 C24 H24A 120.0
C23 C24 H24B 120.0
H24A C24 H24B 120.0
C7 N1 O1 105.56(12)
C8 N2 C9 113.69(11)
C8 N2 H2A 123.2
C9 N2 H2A 123.2
C10 N3 C9 122.80(12)
C10 N3 H3A 118.6
C9 N3 H3A 118.6
C10 N4 C11 125.69(13)
C10 N4 H4A 117.2
C11 N4 H4A 117.2
C21 N5 C20 111.80(12)
C21 N5 C22 123.72(13)
C20 N5 C22 124.16(12)
C8 O1 N1 106.79(11)

loop_
_geom_bond_atom_site_label_1
_geom_bond_atom_site_label_2
_geom_bond_distance
C25 S1 1.777(3)
C25 H25A 0.9600
C25 H25B 0.9600
C25 H25C 0.9600
C26 S1 1.773(3)
C26 H26A 0.9600
C26 H26B 0.9600
C26 H26C 0.9600
O5 S1 1.4972(16)
C1 C6 1.383(3)
C1 C2 1.387(3)
C1 H1 0.9300
C2 C3 1.376(3)
C2 H2 0.9300
C3 C4 1.364(4)
C3 H3 0.9300
C4 C5 1.387(3)
C4 H4 0.9300
C5 C6 1.389(3)
C5 H5 0.9300
C6 C7 1.483(2)
C7 N1 1.314(2)
C7 C14 1.426(2)
C8 O1 1.3343(17)
C8 C14 1.3501(19)
C8 N2 1.3658(19)
C9 C12 1.3617(18)
C9 N3 1.3714(18)
C9 N2 1.3791(18)
C10 O2 1.2301(19)
C10 N4 1.3540(19)
C10 N3 1.3647(19)
C11 O3 1.2200(18)
C11 N4 1.3945(19)
C11 C12 1.4454(19)
C12 C13 1.5285(18)
C13 C14 1.5066(19)
C13 C15 1.5187(19)
C13 C21 1.5574(19)
C15 C16 1.372(2)
C15 C20 1.3909(19)
C16 C17 1.391(2)
C16 H16 0.9300
C17 C18 1.384(3)
C17 H17 0.9300
C18 C19 1.391(2)
C18 H18 0.9300
C19 C20 1.379(2)
C19 H19 0.9300
C20 N5 1.4085(19)
C21 O4 1.2221(19)
C21 N5 1.3490(18)
C22 N5 1.4626(18)
C22 C23 1.486(3)
C22 H22A 0.9700
C22 H22B 0.9700
C23 C24 1.290(5)
C23 H23 0.9300
C24 H24A 0.9300
C24 H24B 0.9300
N1 O1 1.4279(17)
N2 H2A 0.8600
N3 H3A 0.8600
N4 H4A 0.8600

loop_
_geom_hbond_atom_site_label_D
_geom_hbond_atom_site_label_H
_geom_hbond_atom_site_label_A
_geom_hbond_site_symmetry_A
_geom_hbond_distance_DH
_geom_hbond_distance_HA
_geom_hbond_distance_DA
_geom_hbond_angle_DHA
N4 H4A O5 . 0.86 2.03 2.862(2) 163
C1 H1 Cg . 0.93 2.88 3.624(2) 138
N2 H2A O4 3_675 0.86 2.11 2.7631(16) 132
N3 H3A O2 3_665 0.86 1.99 2.7887(18) 155
C17 H17 N1 2_544 0.93 2.53 3.412(2) 159
C19 H19 O3 3_575 0.93 2.42 3.324(2) 165
C26 H26C O1 4_576 0.96 2.59 3.322(3) 133

loop_
_geom_torsion_atom_site_label_1
_geom_torsion_atom_site_label_2
_geom_torsion_atom_site_label_3
_geom_torsion_atom_site_label_4
_geom_torsion
C6 C1 C2 C3 -0.3(3)
C1 C2 C3 C4 0.5(4)
C2 C3 C4 C5 0.3(4)
C3 C4 C5 C6 -1.2(4)
C2 C1 C6 C5 -0.6(3)
C2 C1 C6 C7 -175.83(17)
C4 C5 C6 C1 1.3(3)
C4 C5 C6 C7 176.65(19)
C1 C6 C7 N1 123.62(18)
C5 C6 C7 N1 -51.6(2)
C1 C6 C7 C14 -54.3(2)
C5 C6 C7 C14 130.43(19)
N3 C9 C12 C11 6.4(2)
N2 C9 C12 C11 -174.55(14)
N3 C9 C12 C13 -171.57(13)
N2 C9 C12 C13 7.4(2)
O3 C11 C12 C9 174.82(17)
N4 C11 C12 C9 -4.0(2)
O3 C11 C12 C13 -7.1(2)
N4 C11 C12 C13 174.10(13)
C9 C12 C13 C14 -9.96(19)
C11 C12 C13 C14 172.03(13)
C9 C12 C13 C15 115.92(15)
C11 C12 C13 C15 -62.08(17)
C9 C12 C13 C21 -130.89(15)
C11 C12 C13 C21 51.10(18)
O1 C8 C14 C7 0.51(17)
N2 C8 C14 C7 -178.07(15)
O1 C8 C14 C13 -176.47(13)
N2 C8 C14 C13 5.0(2)
N1 C7 C14 C8 -0.95(18)
C6 C7 C14 C8 177.06(16)
N1 C7 C14 C13 175.41(16)
C6 C7 C14 C13 -6.6(3)
C15 C13 C14 C8 -120.20(15)
C12 C13 C14 C8 4.21(19)
C21 C13 C14 C8 127.21(15)
C15 C13 C14 C7 64.0(2)
C12 C13 C14 C7 -171.59(16)
C21 C13 C14 C7 -48.6(2)
C14 C13 C15 C16 60.4(2)
C12 C13 C15 C16 -61.6(2)
C21 C13 C15 C16 177.99(15)
C14 C13 C15 C20 -117.90(13)
C12 C13 C15 C20 120.11(13)
C21 C13 C15 C20 -0.29(15)
C20 C15 C16 C17 -1.4(2)
C13 C15 C16 C17 -179.56(16)
C15 C16 C17 C18 -0.1(3)
C16 C17 C18 C19 1.5(3)
C17 C18 C19 C20 -1.3(3)
C18 C19 C20 C15 -0.3(3)
C18 C19 C20 N5 178.72(17)
C16 C15 C20 C19 1.6(2)
C13 C15 C20 C19 -179.87(15)
C16 C15 C20 N5 -177.52(14)
C13 C15 C20 N5 0.96(16)
C14 C13 C21 O4 -56.51(19)
C15 C13 C21 O4 -177.41(15)
C12 C13 C21 O4 63.1(2)
C14 C13 C21 N5 120.39(13)
C15 C13 C21 N5 -0.51(15)
C12 C13 C21 N5 -120.04(13)
N5 C22 C23 C24 115.0(3)
C14 C7 N1 O1 0.99(18)
C6 C7 N1 O1 -177.31(13)
O1 C8 N2 C9 172.97(13)
C14 C8 N2 C9 -8.5(2)
C12 C9 N2 C8 2.1(2)
N3 C9 N2 C8 -178.79(13)
O2 C10 N3 C9 175.32(15)
N4 C10 N3 C9 -4.6(2)
C12 C9 N3 C10 -2.1(2)
N2 C9 N3 C10 178.80(14)
O2 C10 N4 C11 -172.78(17)
N3 C10 N4 C11 7.1(2)
O3 C11 N4 C10 178.19(17)
C12 C11 N4 C10 -2.9(2)
O4 C21 N5 C20 178.07(15)
C13 C21 N5 C20 1.14(17)
O4 C21 N5 C22 4.3(3)
C13 C21 N5 C22 -172.62(14)
C19 C20 N5 C21 179.55(16)
C15 C20 N5 C21 -1.35(18)
C19 C20 N5 C22 -6.7(3)
C15 C20 N5 C22 172.37(14)
C23 C22 N5 C21 91.4(2)
C23 C22 N5 C20 -81.6(2)
C14 C8 O1 N1 0.05(17)
N2 C8 O1 N1 178.76(13)
C7 N1 O1 C8 -0.64(17)

_cod_database_fobs_code 1545036
